data_7006370
loop_
_publ_author_name
'Deschamps, Eliane'
'Deschamps, Bernard'
'Laure Dormieux, Jeanne'
'Ricard, Louis'
'M\'ezailles, Nicolas'
'Le Floch, Pascal'

_publ_section_title
;
 4,6-bis(supermesitylphosphanylidenemethyl)dibenzofuran. Synthesis,
 X-ray structure and reactivity towards group 11 metals.
;
_journal_issue 4
_journal_name_full 'Dalton transactions (Cambridge, England : 2003)'
_journal_page_first 594
_journal_page_last 602
_journal_paper_doi 10.1039/b508678g
_journal_year 2006
_chemical_formula_sum 'C54 H76 Au B F4 O2 P2'
_chemical_formula_weight 1102.86
_chemical_name_systematic
;
?
;
_space_group_IT_number 19
_symmetry_cell_setting orthorhombic
_symmetry_space_group_name_Hall 'P 2ac 2ab'
_symmetry_space_group_name_H-M 'P 21 21 21'
_atom_sites_solution_hydrogens geom
_atom_sites_solution_primary direct
_atom_sites_solution_secondary difmap
_audit_creation_method SHELXL-97
_cell_angle_alpha 90.00
_cell_angle_beta 90.00
_cell_angle_gamma 90.00
_cell_formula_units_Z 4
_cell_length_a 11.647(1)
_cell_length_b 16.895(1)
_cell_length_c 27.329(1)
_cell_measurement_reflns_used 251
_cell_measurement_temperature 150.0(1)
_cell_measurement_theta_max 20.0
_cell_measurement_theta_min 3.0
_cell_volume 5377.7(6)
_computing_structure_refinement 'SHELXL-97 (Sheldrick, 1997)'
_computing_structure_solution 'SHELXS-97 (Sheldrick, 1990)'
_diffrn_ambient_temperature 150.0(1)
_diffrn_measured_fraction_theta_full 0.998
_diffrn_measured_fraction_theta_max 0.998
_diffrn_measurement_device_type KappaCCD
_diffrn_measurement_method 'phi and omega scans'
_diffrn_radiation_monochromator graphite
_diffrn_radiation_source 'fine-focus sealed tube'
_diffrn_radiation_type MoK\a
_diffrn_radiation_wavelength 0.71069
_diffrn_reflns_av_R_equivalents 0.0302
_diffrn_reflns_av_sigmaI/netI 0.0537
_diffrn_reflns_limit_h_max 16
_diffrn_reflns_limit_h_min -16
_diffrn_reflns_limit_k_max 23
_diffrn_reflns_limit_k_min -21
_diffrn_reflns_limit_l_max 38
_diffrn_reflns_limit_l_min -38
_diffrn_reflns_number 27925
_diffrn_reflns_theta_full 30.03
_diffrn_reflns_theta_max 30.03
_diffrn_reflns_theta_min 2.84
_exptl_absorpt_coefficient_mu 2.846
_exptl_absorpt_correction_T_max 0.6588
_exptl_absorpt_correction_T_min 0.5999
_exptl_absorpt_correction_type multi-scan
_exptl_crystal_colour 'pale yellow'
_exptl_crystal_density_diffrn 1.362
_exptl_crystal_density_method 'not measured'
_exptl_crystal_description block
_exptl_crystal_F_000 2264
_exptl_crystal_size_max 0.20
_exptl_crystal_size_mid 0.18
_exptl_crystal_size_min 0.16
_refine_diff_density_max 1.488
_refine_diff_density_min -1.468
_refine_diff_density_rms 0.096
_refine_ls_abs_structure_details 'Flack H D (1983), Acta Cryst. A39, 876-881'
_refine_ls_abs_structure_Flack -0.021(3)
_refine_ls_extinction_method none
_refine_ls_goodness_of_fit_ref 0.996
_refine_ls_hydrogen_treatment mixed
_refine_ls_matrix_type full
_refine_ls_number_parameters 597
_refine_ls_number_reflns 15461
_refine_ls_number_restraints 0
_refine_ls_restrained_S_all 0.996
_refine_ls_R_factor_all 0.0452
_refine_ls_R_factor_gt 0.0340
_refine_ls_shift/su_max 0.003
_refine_ls_shift/su_mean 0.000
_refine_ls_structure_factor_coef Fsqd
_refine_ls_weighting_details 'calc w=1/[\s^2^(Fo^2^)+(0.0330P)^2^+0.0000P] where P=(Fo^2^+2Fc^2^)/3'
_refine_ls_weighting_scheme calc
_refine_ls_wR_factor_gt 0.0670
_refine_ls_wR_factor_ref 0.0701
_reflns_number_gt 13250
_reflns_number_total 15461
_reflns_threshold_expression >2sigma(I)
_cod_data_source_file b508678g.txt
_cod_data_source_block aufurpalc
_cod_depositor_comments
;
The following automatic conversions were performed:
'_symmetry_cell_setting' value 'Orthorhombic' changed to 'orthorhombic'
according to '/home/saulius/struct/CIF-dictionaries/cif_core.dic'
dictionary named 'cif_core.dic' version 2.4.1 from 2010-06-29.

Automatic conversion script
Id: cif_fix_enum 1527 2010-12-29 10:47:43Z saulius 
;
_cod_original_sg_symbol_H-M 'P212121 '
_cod_database_code 7006370

loop_
_symmetry_equiv_pos_as_xyz
'x, y, z'
'-x+1/2, -y, z+1/2'
'x+1/2, -y+1/2, -z'
'-x, y+1/2, -z+1/2'

loop_
_atom_site_label
_atom_site_type_symbol
_atom_site_fract_x
_atom_site_fract_y
_atom_site_fract_z
_atom_site_U_iso_or_equiv
_atom_site_adp_type
_atom_site_occupancy
_atom_site_symmetry_multiplicity
_atom_site_calc_flag
_atom_site_refinement_flags
_atom_site_disorder_assembly
_atom_site_disorder_group
Au1 Au 0.014377(9) 0.862484(7) 0.399821(4) 0.02966(4) Uani 1 1 d . . .
P1 P -0.07629(7) 0.74601(5) 0.41407(3) 0.02775(18) Uani 1 1 d . . .
P2 P 0.06901(7) 0.98601(6) 0.37730(3) 0.02852(18) Uani 1 1 d . . .
O1 O -0.17132(18) 0.89215(14) 0.34368(8) 0.0289(5) Uani 1 1 d . . .
C1 C -0.1987(3) 0.7223(2) 0.38589(11) 0.0308(7) Uani 1 1 d . . .
H1 H -0.2289 0.6725 0.3957 0.037 Uiso 1 1 calc R . .
C2 C -0.2683(3) 0.7623(2) 0.34956(11) 0.0270(7) Uani 1 1 d . . .
C3 C -0.3612(3) 0.7199(2) 0.32989(13) 0.0338(8) Uani 1 1 d . . .
H3 H -0.3752 0.6676 0.3413 0.041 Uiso 1 1 calc R . .
C4 C -0.4337(3) 0.7514(2) 0.29431(12) 0.0360(8) Uani 1 1 d . . .
H4 H -0.4952 0.7201 0.2822 0.043 Uiso 1 1 calc R . .
C5 C -0.4185(3) 0.8266(2) 0.27624(12) 0.0336(8) Uani 1 1 d . . .
H5 H -0.4683 0.8476 0.2519 0.040 Uiso 1 1 calc R . .
C6 C -0.3278(2) 0.8709(2) 0.29477(10) 0.0275(6) Uani 1 1 d . . .
C7 C -0.2558(2) 0.83881(19) 0.33041(11) 0.0266(7) Uani 1 1 d . . .
C8 C -0.1910(3) 0.9606(2) 0.31640(11) 0.0277(7) Uani 1 1 d . . .
C9 C -0.2867(3) 0.9507(2) 0.28618(11) 0.0300(7) Uani 1 1 d . . .
C10 C -0.3225(3) 1.0129(2) 0.25684(12) 0.0337(8) Uani 1 1 d . . .
H10 H -0.3854 1.0069 0.2350 0.040 Uiso 1 1 calc R . .
C11 C -0.2639(3) 1.0843(2) 0.26019(12) 0.0364(8) Uani 1 1 d . . .
H11 H -0.2896 1.1284 0.2416 0.044 Uiso 1 1 calc R . .
C12 C -0.1691(3) 1.0922(2) 0.29004(13) 0.0364(8) Uani 1 1 d . . .
H12 H -0.1314 1.1420 0.2913 0.044 Uiso 1 1 calc R . .
C13 C -0.1254(3) 1.0291(2) 0.31900(11) 0.0299(7) Uani 1 1 d . . .
C14 C -0.0186(3) 1.0427(2) 0.34442(11) 0.0309(7) Uani 1 1 d . . .
H14 H 0.0074 1.0958 0.3418 0.037 Uiso 1 1 calc R . .
C15 C -0.0258(3) 0.66792(19) 0.45361(10) 0.0266(6) Uani 1 1 d . . .
C16 C 0.0366(3) 0.6030(2) 0.43282(11) 0.0296(7) Uani 1 1 d . . .
C17 C 0.0761(3) 0.5451(2) 0.46497(12) 0.0316(7) Uani 1 1 d . . .
H17 H 0.1154 0.5008 0.4517 0.038 Uiso 1 1 calc R . .
C18 C 0.0612(3) 0.5488(2) 0.51532(11) 0.0308(7) Uani 1 1 d . . .
C19 C 0.0045(2) 0.61310(19) 0.53405(10) 0.0301(7) Uani 1 1 d . . .
H19 H -0.0052 0.6162 0.5685 0.036 Uiso 1 1 calc R . .
C20 C -0.0398(2) 0.6742(2) 0.50548(11) 0.0293(7) Uani 1 1 d . . .
C21 C 0.0624(3) 0.5892(2) 0.37784(12) 0.0396(8) Uani 1 1 d . . .
C22 C 0.1055(4) 0.6633(3) 0.35066(15) 0.0635(14) Uani 1 1 d . . .
H22A H 0.0402 0.6974 0.3425 0.095 Uiso 1 1 calc R . .
H22B H 0.1447 0.6473 0.3205 0.095 Uiso 1 1 calc R . .
H22C H 0.1592 0.6924 0.3716 0.095 Uiso 1 1 calc R . .
C23 C 0.1596(5) 0.5282(3) 0.37106(15) 0.0735(17) Uani 1 1 d . . .
H23A H 0.2303 0.5484 0.3860 0.110 Uiso 1 1 calc R . .
H23B H 0.1724 0.5191 0.3361 0.110 Uiso 1 1 calc R . .
H23C H 0.1379 0.4783 0.3868 0.110 Uiso 1 1 calc R . .
C24 C -0.0424(4) 0.5562(3) 0.35253(17) 0.0768(16) Uani 1 1 d . . .
H24A H -0.0700 0.5096 0.3704 0.115 Uiso 1 1 calc R . .
H24B H -0.0224 0.5409 0.3190 0.115 Uiso 1 1 calc R . .
H24C H -0.1028 0.5965 0.3517 0.115 Uiso 1 1 calc R . .
C25 C 0.1130(3) 0.4831(2) 0.54770(13) 0.0374(8) Uani 1 1 d . . .
C26 C 0.2434(3) 0.4950(3) 0.54822(17) 0.0599(13) Uani 1 1 d . . .
H26A H 0.2611 0.5490 0.5591 0.090 Uiso 1 1 calc R . .
H26B H 0.2740 0.4869 0.5152 0.090 Uiso 1 1 calc R . .
H26C H 0.2785 0.4569 0.5707 0.090 Uiso 1 1 calc R . .
C27 C 0.0852(4) 0.4017(3) 0.52710(15) 0.0558(11) Uani 1 1 d . . .
H27A H 0.1140 0.3978 0.4935 0.084 Uiso 1 1 calc R . .
H27B H 0.0018 0.3937 0.5272 0.084 Uiso 1 1 calc R . .
H27C H 0.1218 0.3609 0.5473 0.084 Uiso 1 1 calc R . .
C28 C 0.0678(3) 0.4866(3) 0.60021(14) 0.0522(10) Uani 1 1 d . . .
H28A H 0.1010 0.4432 0.6193 0.078 Uiso 1 1 calc R . .
H28B H -0.0161 0.4817 0.6000 0.078 Uiso 1 1 calc R . .
H28C H 0.0894 0.5373 0.6150 0.078 Uiso 1 1 calc R . .
C29 C -0.0976(3) 0.7446(2) 0.53267(12) 0.0343(8) Uani 1 1 d . . .
C30 C -0.1158(4) 0.7263(3) 0.58751(13) 0.0520(11) Uani 1 1 d . . .
H30A H -0.0413 0.7173 0.6032 0.078 Uiso 1 1 calc R . .
H30B H -0.1635 0.6789 0.5909 0.078 Uiso 1 1 calc R . .
H30C H -0.1542 0.7712 0.6032 0.078 Uiso 1 1 calc R . .
C31 C -0.2176(3) 0.7645(3) 0.51289(15) 0.0491(11) Uani 1 1 d . . .
H31A H -0.2585 0.7975 0.5367 0.074 Uiso 1 1 calc R . .
H31B H -0.2606 0.7154 0.5074 0.074 Uiso 1 1 calc R . .
H31C H -0.2103 0.7934 0.4819 0.074 Uiso 1 1 calc R . .
C32 C -0.0191(4) 0.8168(2) 0.53089(13) 0.0519(10) Uani 1 1 d . . .
H32A H -0.0530 0.8598 0.5502 0.078 Uiso 1 1 calc R . .
H32B H -0.0100 0.8341 0.4969 0.078 Uiso 1 1 calc R . .
H32C H 0.0562 0.8030 0.5445 0.078 Uiso 1 1 calc R . .
C33 C 0.1943(3) 1.0468(2) 0.38765(11) 0.0261(7) Uani 1 1 d . . .
C34 C 0.2097(3) 1.0856(2) 0.43358(11) 0.0272(7) Uani 1 1 d . . .
C35 C 0.2712(3) 1.1564(2) 0.43311(12) 0.0339(8) Uani 1 1 d . . .
H35 H 0.2828 1.1835 0.4632 0.041 Uiso 1 1 calc R . .
C36 C 0.3165(3) 1.1891(2) 0.39034(12) 0.0360(8) Uani 1 1 d . . .
C37 C 0.3126(3) 1.1429(2) 0.34836(12) 0.0349(8) Uani 1 1 d . . .
H37 H 0.3505 1.1617 0.3198 0.042 Uiso 1 1 calc R . .
C38 C 0.2563(3) 1.0709(2) 0.34590(11) 0.0294(7) Uani 1 1 d . . .
C39 C 0.1663(3) 1.0518(2) 0.48270(11) 0.0311(7) Uani 1 1 d . . .
C40 C 0.2096(3) 0.9678(2) 0.48965(13) 0.0377(8) Uani 1 1 d . . .
H40A H 0.1823 0.9472 0.5211 0.056 Uiso 1 1 calc R . .
H40B H 0.2937 0.9676 0.4892 0.056 Uiso 1 1 calc R . .
H40C H 0.1807 0.9343 0.4631 0.056 Uiso 1 1 calc R . .
C41 C 0.0343(3) 1.0533(2) 0.48642(13) 0.0430(9) Uani 1 1 d . . .
H41A H 0.0014 1.0194 0.4609 0.064 Uiso 1 1 calc R . .
H41B H 0.0069 1.1077 0.4820 0.064 Uiso 1 1 calc R . .
H41C H 0.0107 1.0338 0.5187 0.064 Uiso 1 1 calc R . .
C42 C 0.2115(4) 1.0999(3) 0.52668(13) 0.0480(10) Uani 1 1 d . . .
H42A H 0.1869 1.0746 0.5572 0.072 Uiso 1 1 calc R . .
H42B H 0.1806 1.1538 0.5252 0.072 Uiso 1 1 calc R . .
H42C H 0.2955 1.1019 0.5255 0.072 Uiso 1 1 calc R . .
C43 C 0.3686(4) 1.2722(2) 0.38820(14) 0.0489(10) Uani 1 1 d . . .
C44 C 0.3660(7) 1.3127(3) 0.43732(18) 0.121(3) Uani 1 1 d . . .
H44A H 0.2861 1.3206 0.4475 0.181 Uiso 1 1 calc R . .
H44B H 0.4045 1.3642 0.4349 0.181 Uiso 1 1 calc R . .
H44C H 0.4057 1.2798 0.4615 0.181 Uiso 1 1 calc R . .
C45 C 0.3002(4) 1.3225(2) 0.35208(16) 0.0503(10) Uani 1 1 d . . .
H45A H 0.2219 1.3297 0.3644 0.075 Uiso 1 1 calc R . .
H45B H 0.2977 1.2958 0.3203 0.075 Uiso 1 1 calc R . .
H45C H 0.3372 1.3742 0.3484 0.075 Uiso 1 1 calc R . .
C46 C 0.4940(4) 1.2660(3) 0.3692(2) 0.0792(17) Uani 1 1 d . . .
H46A H 0.5278 1.3190 0.3673 0.119 Uiso 1 1 calc R . .
H46B H 0.4942 1.2417 0.3366 0.119 Uiso 1 1 calc R . .
H46C H 0.5392 1.2333 0.3917 0.119 Uiso 1 1 calc R . .
C47 C 0.2720(3) 1.0223(2) 0.29812(12) 0.0359(8) Uani 1 1 d . . .
C48 C 0.1967(4) 1.0544(3) 0.25684(14) 0.0633(14) Uani 1 1 d . . .
H48A H 0.2175 1.0285 0.2260 0.095 Uiso 1 1 calc R . .
H48B H 0.2084 1.1116 0.2538 0.095 Uiso 1 1 calc R . .
H48C H 0.1158 1.0437 0.2643 0.095 Uiso 1 1 calc R . .
C49 C 0.3976(3) 1.0295(3) 0.28146(15) 0.0577(13) Uani 1 1 d . . .
H49A H 0.4485 1.0115 0.3077 0.086 Uiso 1 1 calc R . .
H49B H 0.4146 1.0849 0.2737 0.086 Uiso 1 1 calc R . .
H49C H 0.4097 0.9968 0.2523 0.086 Uiso 1 1 calc R . .
C50 C 0.2489(5) 0.9342(3) 0.30357(18) 0.0697(15) Uani 1 1 d . . .
H50A H 0.1665 0.9255 0.3084 0.105 Uiso 1 1 calc R . .
H50B H 0.2913 0.9138 0.3319 0.105 Uiso 1 1 calc R . .
H50C H 0.2742 0.9065 0.2739 0.105 Uiso 1 1 calc R . .
C51 C -0.0267(6) 0.7963(4) 0.24596(18) 0.102(2) Uani 1 1 d . . .
H51A H -0.0978 0.7709 0.2349 0.153 Uiso 1 1 calc R . .
H51B H -0.0455 0.8406 0.2677 0.153 Uiso 1 1 calc R . .
H51C H 0.0204 0.7577 0.2636 0.153 Uiso 1 1 calc R . .
C52 C 0.0356(8) 0.8253(4) 0.2045(2) 0.128(3) Uani 1 1 d . . .
H52A H -0.0030 0.8732 0.1917 0.154 Uiso 1 1 calc R . .
H52B H 0.1139 0.8406 0.2149 0.154 Uiso 1 1 calc R . .
O2 O 0.0434(3) 0.7700(2) 0.16766(11) 0.0764(11) Uani 1 1 d . . .
C53 C 0.1034(10) 0.7923(4) 0.1256(2) 0.166(5) Uani 1 1 d . . .
H53A H 0.1851 0.8007 0.1342 0.199 Uiso 1 1 calc R . .
H53B H 0.0723 0.8433 0.1136 0.199 Uiso 1 1 calc R . .
C54 C 0.0966(10) 0.7360(4) 0.0880(2) 0.173(5) Uani 1 1 d . . .
H54A H 0.0712 0.6852 0.1015 0.260 Uiso 1 1 calc R . .
H54B H 0.1723 0.7296 0.0729 0.260 Uiso 1 1 calc R . .
H54C H 0.0415 0.7539 0.0632 0.260 Uiso 1 1 calc R . .
B1 B 0.4780(5) 1.0189(3) 0.13899(15) 0.0529(13) Uani 1 1 d . . .
F1 F 0.3757(2) 1.04618(17) 0.12049(10) 0.0750(9) Uani 1 1 d . . .
F2 F 0.5313(2) 1.07945(14) 0.16521(8) 0.0605(7) Uani 1 1 d . . .
F3 F 0.5489(3) 0.99684(16) 0.10028(8) 0.0757(8) Uani 1 1 d . . .
F4 F 0.4653(3) 0.95523(16) 0.16930(9) 0.0861(10) Uani 1 1 d . . .

loop_
_atom_site_aniso_label
_atom_site_aniso_U_11
_atom_site_aniso_U_22
_atom_site_aniso_U_33
_atom_site_aniso_U_23
_atom_site_aniso_U_13
_atom_site_aniso_U_12
Au1 0.02823(5) 0.02595(6) 0.03480(6) 0.00366(5) -0.00496(5) -0.00508(5)
P1 0.0288(4) 0.0233(4) 0.0312(4) 0.0034(3) -0.0036(3) -0.0040(4)
P2 0.0264(4) 0.0261(5) 0.0331(4) 0.0018(4) -0.0009(3) -0.0064(4)
O1 0.0283(11) 0.0261(13) 0.0322(11) 0.0044(9) -0.0037(9) -0.0058(9)
C1 0.0343(16) 0.0273(19) 0.0309(16) 0.0020(13) -0.0008(13) -0.0029(14)
C2 0.0240(14) 0.0256(18) 0.0315(15) -0.0004(13) -0.0004(12) -0.0038(13)
C3 0.0267(16) 0.032(2) 0.0426(19) -0.0062(16) -0.0028(14) -0.0056(15)
C4 0.0270(15) 0.039(2) 0.0415(18) -0.0071(17) -0.0083(14) -0.0066(15)
C5 0.0281(16) 0.041(2) 0.0316(16) -0.0013(15) -0.0051(13) -0.0011(15)
C6 0.0254(13) 0.0307(19) 0.0263(14) 0.0001(14) -0.0009(11) 0.0007(14)
C7 0.0224(14) 0.0269(18) 0.0305(15) -0.0027(13) -0.0011(12) -0.0044(12)
C8 0.0268(15) 0.0277(19) 0.0287(15) 0.0064(13) 0.0009(12) 0.0009(13)
C9 0.0255(15) 0.037(2) 0.0275(16) 0.0051(14) 0.0014(12) 0.0015(14)
C10 0.0262(15) 0.043(2) 0.0324(16) 0.0093(16) -0.0004(13) 0.0009(15)
C11 0.0322(17) 0.038(2) 0.0384(18) 0.0156(16) 0.0007(14) 0.0014(16)
C12 0.0328(17) 0.031(2) 0.045(2) 0.0135(16) 0.0025(14) -0.0013(15)
C13 0.0265(15) 0.032(2) 0.0306(16) 0.0046(14) 0.0015(12) -0.0030(14)
C14 0.0313(16) 0.0288(17) 0.0326(14) 0.0031(13) 0.0004(14) -0.0058(15)
C15 0.0267(15) 0.0250(16) 0.0281(13) 0.0036(12) -0.0028(12) -0.0044(13)
C16 0.0290(16) 0.0306(18) 0.0291(14) 0.0031(13) -0.0062(12) -0.0044(14)
C17 0.0315(16) 0.0260(19) 0.0374(17) 0.0017(14) -0.0027(14) 0.0031(14)
C18 0.0254(14) 0.035(2) 0.0319(16) 0.0078(14) -0.0036(12) -0.0023(14)
C19 0.0268(15) 0.0367(18) 0.0267(13) 0.0031(12) 0.0004(12) -0.0011(14)
C20 0.0237(15) 0.0336(18) 0.0307(15) -0.0015(14) -0.0014(12) -0.0077(13)
C21 0.054(2) 0.035(2) 0.0304(16) -0.0009(15) 0.0004(15) 0.0098(18)
C22 0.090(3) 0.062(3) 0.038(2) 0.011(2) 0.025(2) 0.015(3)
C23 0.101(4) 0.085(4) 0.034(2) 0.014(2) 0.021(2) 0.058(3)
C24 0.083(4) 0.090(4) 0.057(3) -0.039(3) -0.018(3) -0.006(3)
C25 0.0392(19) 0.039(2) 0.0338(17) 0.0126(16) -0.0019(14) 0.0034(17)
C26 0.038(2) 0.086(4) 0.056(2) 0.031(2) -0.0114(18) 0.007(2)
C27 0.078(3) 0.038(3) 0.052(2) 0.018(2) -0.001(2) 0.011(2)
C28 0.056(2) 0.060(3) 0.0401(19) 0.023(2) 0.000(2) 0.005(2)
C29 0.0362(17) 0.034(2) 0.0330(17) -0.0017(15) 0.0047(14) -0.0021(16)
C30 0.062(2) 0.059(3) 0.035(2) 0.0028(18) 0.0099(17) 0.011(2)
C31 0.040(2) 0.056(3) 0.052(2) -0.006(2) 0.0038(18) 0.018(2)
C32 0.065(3) 0.043(2) 0.0471(19) -0.0137(17) 0.015(2) -0.009(2)
C33 0.0256(14) 0.0242(17) 0.0284(16) 0.0012(12) -0.0024(11) -0.0023(13)
C34 0.0277(15) 0.0241(18) 0.0297(15) 0.0005(14) 0.0025(12) -0.0023(14)
C35 0.0413(18) 0.029(2) 0.0312(16) -0.0019(14) -0.0041(14) -0.0053(15)
C36 0.0415(18) 0.030(2) 0.0363(18) 0.0068(15) -0.0080(14) -0.0116(15)
C37 0.0323(15) 0.039(2) 0.0338(16) 0.0062(17) 0.0001(12) -0.0096(18)
C38 0.0286(16) 0.032(2) 0.0279(15) 0.0033(14) -0.0023(12) -0.0025(14)
C39 0.0328(16) 0.031(2) 0.0294(16) 0.0012(14) 0.0049(13) -0.0064(15)
C40 0.0378(18) 0.038(2) 0.0368(18) 0.0054(16) -0.0010(15) -0.0016(17)
C41 0.0383(19) 0.053(3) 0.0378(18) 0.0031(16) 0.0117(15) 0.0030(18)
C42 0.061(2) 0.050(3) 0.0328(18) -0.0016(18) 0.0054(17) -0.016(2)
C43 0.063(2) 0.038(2) 0.046(2) 0.0107(17) -0.0114(18) -0.026(2)
C44 0.252(9) 0.058(4) 0.052(3) 0.001(3) -0.016(4) -0.091(5)
C45 0.056(2) 0.031(2) 0.064(3) 0.005(2) -0.001(2) -0.0063(19)
C46 0.052(3) 0.056(3) 0.129(4) 0.045(3) -0.024(3) -0.027(3)
C47 0.0364(17) 0.044(2) 0.0278(15) -0.0017(16) -0.0001(14) -0.0046(16)
C48 0.055(2) 0.101(4) 0.034(2) -0.009(2) -0.0091(18) 0.017(3)
C49 0.042(2) 0.087(4) 0.044(2) -0.016(2) 0.0099(18) 0.000(2)
C50 0.105(4) 0.045(3) 0.060(3) -0.016(2) 0.036(3) -0.015(3)
C51 0.113(5) 0.132(6) 0.060(3) -0.012(3) 0.023(3) 0.047(5)
C52 0.202(8) 0.104(5) 0.078(4) -0.039(4) 0.038(5) -0.037(6)
O2 0.115(3) 0.065(2) 0.0496(17) -0.0079(16) 0.0142(19) 0.011(2)
C53 0.322(13) 0.102(6) 0.073(4) -0.026(4) 0.089(6) -0.090(7)
C54 0.343(13) 0.108(6) 0.069(4) -0.032(4) 0.092(6) -0.087(7)
B1 0.078(3) 0.043(3) 0.039(2) -0.0087(19) -0.017(2) 0.027(3)
F1 0.0764(17) 0.0637(19) 0.0849(19) -0.0300(15) -0.0366(15) 0.0169(15)
F2 0.0757(16) 0.0492(14) 0.0566(13) -0.0163(11) -0.0308(12) 0.0323(14)
F3 0.114(2) 0.0731(18) 0.0404(11) -0.0128(13) -0.0050(15) 0.0350(16)
F4 0.154(3) 0.0471(16) 0.0572(15) -0.0045(12) 0.0134(18) 0.0196(19)

loop_
_atom_type_symbol
_atom_type_description
_atom_type_scat_dispersion_real
_atom_type_scat_dispersion_imag
_atom_type_scat_source
C C 0.0033 0.0016 'International Tables Vol C Tables 4.2.6.8 and 6.1.1.4'
H H 0.0000 0.0000 'International Tables Vol C Tables 4.2.6.8 and 6.1.1.4'
B B 0.0013 0.0007 'International Tables Vol C Tables 4.2.6.8 and 6.1.1.4'
O O 0.0106 0.0060 'International Tables Vol C Tables 4.2.6.8 and 6.1.1.4'
F F 0.0171 0.0103 'International Tables Vol C Tables 4.2.6.8 and 6.1.1.4'
P P 0.1023 0.0942 'International Tables Vol C Tables 4.2.6.8 and 6.1.1.4'
Au Au -2.0133 8.8022 'International Tables Vol C Tables 4.2.6.8 and 6.1.1.4'

loop_
_geom_angle_atom_site_label_1
_geom_angle_atom_site_label_2
_geom_angle_atom_site_label_3
_geom_angle
_geom_angle_site_symmetry_1
_geom_angle_site_symmetry_3
_geom_angle_publ_flag
P1 Au1 P2 167.56(3) . . ?
C1 P1 C15 112.29(16) . . ?
C1 P1 Au1 121.80(13) . . ?
C15 P1 Au1 125.87(10) . . ?
C14 P2 C33 104.65(16) . . ?
C14 P2 Au1 120.28(12) . . ?
C33 P2 Au1 135.05(11) . . ?
C7 O1 C8 106.4(2) . . ?
C2 C1 P1 133.0(3) . . ?
C7 C2 C3 114.0(3) . . ?
C7 C2 C1 128.9(3) . . ?
C3 C2 C1 117.1(3) . . ?
C4 C3 C2 122.6(3) . . ?
C5 C4 C3 121.7(3) . . ?
C4 C5 C6 117.7(3) . . ?
C5 C6 C7 120.1(3) . . ?
C5 C6 C9 133.8(3) . . ?
C7 C6 C9 106.0(3) . . ?
O1 C7 C6 111.0(3) . . ?
O1 C7 C2 125.2(3) . . ?
C6 C7 C2 123.8(3) . . ?
C13 C8 O1 125.0(3) . . ?
C13 C8 C9 124.7(3) . . ?
O1 C8 C9 110.4(3) . . ?
C10 C9 C8 119.4(3) . . ?
C10 C9 C6 134.4(3) . . ?
C8 C9 C6 106.2(3) . . ?
C9 C10 C11 118.2(3) . . ?
C12 C11 C10 121.1(3) . . ?
C11 C12 C13 122.9(3) . . ?
C8 C13 C12 113.5(3) . . ?
C8 C13 C14 129.1(3) . . ?
C12 C13 C14 117.2(3) . . ?
C13 C14 P2 134.3(3) . . ?
C20 C15 C16 120.5(3) . . ?
C20 C15 P1 120.1(2) . . ?
C16 C15 P1 119.2(2) . . ?
C17 C16 C15 117.0(3) . . ?
C17 C16 C21 116.2(3) . . ?
C15 C16 C21 126.7(3) . . ?
C18 C17 C16 123.6(3) . . ?
C19 C18 C17 117.7(3) . . ?
C19 C18 C25 123.0(3) . . ?
C17 C18 C25 119.2(3) . . ?
C18 C19 C20 123.8(3) . . ?
C19 C20 C15 117.2(3) . . ?
C19 C20 C29 117.3(3) . . ?
C15 C20 C29 125.4(3) . . ?
C24 C21 C22 110.1(4) . . ?
C24 C21 C23 106.9(4) . . ?
C22 C21 C23 104.2(3) . . ?
C24 C21 C16 110.0(3) . . ?
C22 C21 C16 114.1(3) . . ?
C23 C21 C16 111.1(3) . . ?
C27 C25 C28 108.0(3) . . ?
C27 C25 C26 109.5(4) . . ?
C28 C25 C26 109.1(3) . . ?
C27 C25 C18 110.8(3) . . ?
C28 C25 C18 112.1(3) . . ?
C26 C25 C18 107.4(3) . . ?
C32 C29 C31 111.1(3) . . ?
C32 C29 C30 105.9(3) . . ?
C31 C29 C30 105.1(3) . . ?
C32 C29 C20 109.7(3) . . ?
C31 C29 C20 113.1(3) . . ?
C30 C29 C20 111.7(3) . . ?
C38 C33 C34 121.0(3) . . ?
C38 C33 P2 116.8(2) . . ?
C34 C33 P2 120.0(2) . . ?
C35 C34 C33 116.8(3) . . ?
C35 C34 C39 119.6(3) . . ?
C33 C34 C39 123.6(3) . . ?
C34 C35 C36 122.8(3) . . ?
C37 C36 C35 117.1(3) . . ?
C37 C36 C43 119.8(3) . . ?
C35 C36 C43 123.0(3) . . ?
C38 C37 C36 123.4(3) . . ?
C37 C38 C33 117.2(3) . . ?
C37 C38 C47 116.8(3) . . ?
C33 C38 C47 126.0(3) . . ?
C40 C39 C41 109.8(3) . . ?
C40 C39 C42 106.4(3) . . ?
C41 C39 C42 106.3(3) . . ?
C40 C39 C34 110.3(3) . . ?
C41 C39 C34 112.2(3) . . ?
C42 C39 C34 111.7(3) . . ?
C44 C43 C45 108.2(4) . . ?
C44 C43 C36 112.0(3) . . ?
C45 C43 C36 109.2(3) . . ?
C44 C43 C46 110.3(5) . . ?
C45 C43 C46 108.2(3) . . ?
C36 C43 C46 108.9(4) . . ?
C50 C47 C48 108.6(4) . . ?
C50 C47 C49 106.0(4) . . ?
C48 C47 C49 107.4(3) . . ?
C50 C47 C38 114.5(3) . . ?
C48 C47 C38 111.4(3) . . ?
C49 C47 C38 108.6(3) . . ?
O2 C52 C51 112.3(5) . . ?
C52 O2 C53 116.8(5) . . ?
O2 C53 C54 113.1(6) . . ?
F4 B1 F1 113.2(5) . . ?
F4 B1 F3 108.3(3) . . ?
F1 B1 F3 108.9(3) . . ?
F4 B1 F2 108.3(3) . . ?
F1 B1 F2 109.2(3) . . ?
F3 B1 F2 108.8(4) . . ?

loop_
_geom_bond_atom_site_label_1
_geom_bond_atom_site_label_2
_geom_bond_distance
_geom_bond_site_symmetry_2
_geom_bond_publ_flag
Au1 P1 2.2669(9) . ?
Au1 P2 2.2670(9) . ?
P1 C1 1.669(3) . ?
P1 C15 1.804(3) . ?
P2 C14 1.663(3) . ?
P2 C33 1.807(3) . ?
O1 C7 1.383(4) . ?
O1 C8 1.396(4) . ?
C1 C2 1.449(4) . ?
C2 C7 1.403(5) . ?
C2 C3 1.405(4) . ?
C3 C4 1.394(5) . ?
C4 C5 1.375(5) . ?
C5 C6 1.390(4) . ?
C6 C7 1.395(4) . ?
C6 C9 1.451(5) . ?
C8 C13 1.388(5) . ?
C8 C9 1.397(4) . ?
C9 C10 1.386(5) . ?
C10 C11 1.388(5) . ?
C11 C12 1.379(5) . ?
C12 C13 1.421(5) . ?
C13 C14 1.443(4) . ?
C15 C20 1.431(4) . ?
C15 C16 1.433(5) . ?
C16 C17 1.393(4) . ?
C16 C21 1.550(4) . ?
C17 C18 1.388(4) . ?
C18 C19 1.371(5) . ?
C18 C25 1.542(5) . ?
C19 C20 1.394(4) . ?
C20 C29 1.555(5) . ?
C21 C24 1.510(6) . ?
C21 C22 1.540(6) . ?
C21 C23 1.543(5) . ?
C25 C27 1.522(6) . ?
C25 C28 1.530(5) . ?
C25 C26 1.532(5) . ?
C29 C32 1.525(5) . ?
C29 C31 1.536(5) . ?
C29 C30 1.545(5) . ?
C33 C38 1.410(4) . ?
C33 C34 1.427(4) . ?
C34 C35 1.394(5) . ?
C34 C39 1.545(4) . ?
C35 C36 1.397(4) . ?
C36 C37 1.389(5) . ?
C36 C43 1.530(5) . ?
C37 C38 1.382(5) . ?
C38 C47 1.554(5) . ?
C39 C40 1.518(5) . ?
C39 C41 1.540(5) . ?
C39 C42 1.544(5) . ?
C43 C44 1.508(6) . ?
C43 C45 1.527(6) . ?
C43 C46 1.553(6) . ?
C47 C50 1.519(6) . ?
C47 C48 1.529(5) . ?
C47 C49 1.536(5) . ?
C51 C52 1.433(8) . ?
C52 O2 1.376(6) . ?
O2 C53 1.396(7) . ?
C53 C54 1.404(8) . ?
B1 F4 1.366(5) . ?
B1 F1 1.374(5) . ?
B1 F3 1.393(5) . ?
B1 F2 1.395(5) . ?
